data_7031795
loop_
_publ_author_name
'Belzile, Mei-Ni'
'Wang, Xiang'
'Hudson, Zachary M.'
'Wang, Suning'

_publ_section_title
;
 Impact of constitutional isomerism on phosphorescence and anion-sensing
 properties of donor-acceptor organoboron Pt(ii) complexes.
;
_journal_issue 36
_journal_name_full 'Dalton transactions (Cambridge, England : 2003)'
_journal_page_first 13696
_journal_page_last 13703
_journal_paper_doi 10.1039/c4dt01949k
_journal_volume 43
_journal_year 2014
_chemical_formula_sum 'C41 H39 B N2'
_chemical_formula_weight 570.55
_chemical_name_systematic
; 
 ? 
;
_space_group_IT_number 14
_symmetry_cell_setting monoclinic
_symmetry_space_group_name_Hall '-P 2ybc'
_symmetry_space_group_name_H-M 'P 1 21/c 1'
_atom_sites_solution_hydrogens geom
_atom_sites_solution_primary direct
_atom_sites_solution_secondary difmap
_audit_creation_method SHELXL-97
_cell_angle_alpha 90.00
_cell_angle_beta 109.371(2)
_cell_angle_gamma 90.00
_cell_formula_units_Z 4
_cell_length_a 17.5180(7)
_cell_length_b 9.2570(3)
_cell_length_c 21.2687(7)
_cell_measurement_reflns_used 1613
_cell_measurement_temperature 180(2)
_cell_measurement_theta_max 18.04
_cell_measurement_theta_min 2.42
_cell_volume 3253.8(2)
_computing_cell_refinement 'Bruker SAINT'
_computing_data_collection 'Bruker APEX2'
_computing_data_reduction 'Bruker SAINT'
_computing_molecular_graphics 'Bruker SHELXTL'
_computing_publication_material 'Bruker SHELXTL'
_computing_structure_refinement 'SHELXL-97 (Sheldrick, 1997)'
_computing_structure_solution 'SHELXS-97 (Sheldrick, 1990)'
_diffrn_ambient_temperature 180(2)
_diffrn_measured_fraction_theta_full 0.994
_diffrn_measured_fraction_theta_max 0.994
_diffrn_measurement_device_type 'Bruker APEX-II CCD'
_diffrn_measurement_method '\f and \w scans'
_diffrn_radiation_monochromator graphite
_diffrn_radiation_source 'fine-focus sealed tube'
_diffrn_radiation_type MoK\a
_diffrn_radiation_wavelength 0.71073
_diffrn_reflns_av_R_equivalents 0.0825
_diffrn_reflns_av_sigmaI/netI 0.1513
_diffrn_reflns_limit_h_max 21
_diffrn_reflns_limit_h_min -13
_diffrn_reflns_limit_k_max 9
_diffrn_reflns_limit_k_min -11
_diffrn_reflns_limit_l_max 26
_diffrn_reflns_limit_l_min -26
_diffrn_reflns_number 19807
_diffrn_reflns_theta_full 26.50
_diffrn_reflns_theta_max 26.50
_diffrn_reflns_theta_min 1.99
_diffrn_standards_number 0
_exptl_absorpt_coefficient_mu 0.067
_exptl_absorpt_correction_T_max 0.9934
_exptl_absorpt_correction_T_min 0.9675
_exptl_absorpt_correction_type multi-scan
_exptl_crystal_colour colourless
_exptl_crystal_density_diffrn 1.165
_exptl_crystal_density_method 'not measured'
_exptl_crystal_description needle
_exptl_crystal_F_000 1216
_exptl_crystal_size_max 0.50
_exptl_crystal_size_mid 0.10
_exptl_crystal_size_min 0.10
_refine_diff_density_max 0.236
_refine_diff_density_min -0.238
_refine_diff_density_rms 0.056
_refine_ls_extinction_coef 0.0041(7)
_refine_ls_extinction_expression Fc^*^=kFc[1+0.001xFc^2^\l^3^/sin(2\q)]^-1/4^
_refine_ls_extinction_method SHELXL
_refine_ls_goodness_of_fit_ref 0.927
_refine_ls_hydrogen_treatment constr
_refine_ls_matrix_type full
_refine_ls_number_parameters 404
_refine_ls_number_reflns 6700
_refine_ls_number_restraints 0
_refine_ls_restrained_S_all 0.927
_refine_ls_R_factor_all 0.1831
_refine_ls_R_factor_gt 0.0652
_refine_ls_shift/su_max 0.000
_refine_ls_shift/su_mean 0.000
_refine_ls_structure_factor_coef Fsqd
_refine_ls_weighting_details 'calc w=1/[\s^2^(Fo^2^)+(0.0700P)^2^+0.0000P] where P=(Fo^2^+2Fc^2^)/3'
_refine_ls_weighting_scheme calc
_refine_ls_wR_factor_gt 0.1310
_refine_ls_wR_factor_ref 0.1803
_reflns_number_gt 2724
_reflns_number_total 6700
_reflns_threshold_expression >2sigma(I)
_cod_data_source_file c4dt01949k2.cif
_cod_data_source_block mei1
_cod_depositor_comments
;
The following automatic conversions were performed:

'_symmetry_cell_setting' value 'Monoclinic' changed to 'monoclinic'
according to
/usr/data/users/saulius/crontab/automatic-downloads/rss-feeds/RSC/lib/dictionaries/cif_core.dic
dictionary named 'cif_core.dic' version 2.4.2 from 2011-04-26.

Automatic conversion script
Id: cif_fix_values 2281 2013-09-26 08:29:07Z andrius 

 Adding full bibliography for 7031795--7031796.cif.
;
_cod_original_sg_symbol_H-M P2(1)/c
_cod_database_code 7031795

loop_
_symmetry_equiv_pos_as_xyz
'x, y, z'
'-x, y+1/2, -z+1/2'
'-x, -y, -z'
'x, -y-1/2, z-1/2'

loop_
_atom_site_label
_atom_site_type_symbol
_atom_site_fract_x
_atom_site_fract_y
_atom_site_fract_z
_atom_site_U_iso_or_equiv
_atom_site_adp_type
_atom_site_occupancy
_atom_site_symmetry_multiplicity
_atom_site_calc_flag
_atom_site_refinement_flags
B1 B 0.7154(2) -0.0475(4) -0.04567(18) 0.0333(9) Uani 1 1 d .
N1 N 1.03041(16) 0.3722(3) 0.08524(12) 0.0394(7) Uani 1 1 d .
N2 N 1.15551(15) 0.6298(3) 0.20891(12) 0.0384(7) Uani 1 1 d .
C1 C 0.78106(18) 0.0610(3) -0.00567(15) 0.0333(8) Uani 1 1 d .
C2 C 0.82615(19) 0.1445(3) -0.03573(15) 0.0413(9) Uani 1 1 d .
H2A H 0.8147 0.1373 -0.0825 0.050 Uiso 1 1 calc R
C3 C 0.88694(19) 0.2375(3) 0.00060(15) 0.0414(9) Uani 1 1 d .
H3A H 0.9181 0.2889 -0.0210 0.050 Uiso 1 1 calc R
C4 C 0.90237(18) 0.2556(3) 0.06877(15) 0.0322(8) Uani 1 1 d .
C5 C 0.85713(18) 0.1779(3) 0.09910(15) 0.0346(8) Uani 1 1 d .
H5A H 0.8661 0.1909 0.1453 0.042 Uiso 1 1 calc R
C6 C 0.79875(18) 0.0810(3) 0.06288(15) 0.0357(8) Uani 1 1 d .
H6A H 0.7698 0.0263 0.0854 0.043 Uiso 1 1 calc R
C7 C 0.66328(18) -0.0112(3) -0.11948(14) 0.0325(8) Uani 1 1 d .
C8 C 0.65926(18) -0.1075(3) -0.17238(16) 0.0352(8) Uani 1 1 d .
C9 C 0.61005(19) -0.0758(3) -0.23669(16) 0.0395(9) Uani 1 1 d .
H9A H 0.6092 -0.1408 -0.2715 0.047 Uiso 1 1 calc R
C10 C 0.56216(19) 0.0461(4) -0.25236(15) 0.0397(9) Uani 1 1 d .
C11 C 0.56648(18) 0.1409(3) -0.20097(16) 0.0390(8) Uani 1 1 d .
H11A H 0.5338 0.2254 -0.2106 0.047 Uiso 1 1 calc R
C12 C 0.61663(19) 0.1175(3) -0.13587(15) 0.0358(8) Uani 1 1 d .
C13 C 0.6165(2) 0.2283(3) -0.08346(16) 0.0513(10) Uani 1 1 d .
H13A H 0.5632 0.2744 -0.0957 0.077 Uiso 1 1 calc R
H13B H 0.6578 0.3018 -0.0807 0.077 Uiso 1 1 calc R
H13C H 0.6285 0.1805 -0.0402 0.077 Uiso 1 1 calc R
C14 C 0.5059(2) 0.0751(4) -0.32229(16) 0.0577(11) Uani 1 1 d .
H14A H 0.5222 0.0162 -0.3539 0.087 Uiso 1 1 calc R
H14B H 0.5085 0.1776 -0.3329 0.087 Uiso 1 1 calc R
H14C H 0.4504 0.0503 -0.3254 0.087 Uiso 1 1 calc R
C15 C 0.7095(2) -0.2434(3) -0.15958(16) 0.0475(10) Uani 1 1 d .
H15A H 0.7011 -0.2942 -0.2018 0.071 Uiso 1 1 calc R
H15B H 0.6933 -0.3061 -0.1291 0.071 Uiso 1 1 calc R
H15C H 0.7668 -0.2182 -0.1396 0.071 Uiso 1 1 calc R
C16 C 0.70016(18) -0.1896(3) -0.01127(14) 0.0320(8) Uani 1 1 d .
C17 C 0.62216(19) -0.2270(3) -0.01114(14) 0.0321(8) Uani 1 1 d .
C18 C 0.60917(19) -0.3547(3) 0.01800(14) 0.0363(8) Uani 1 1 d .
H18A H 0.5562 -0.3757 0.0183 0.044 Uiso 1 1 calc R
C19 C 0.6709(2) -0.4529(3) 0.04668(14) 0.0379(9) Uani 1 1 d .
C20 C 0.7479(2) -0.4160(3) 0.04704(15) 0.0420(9) Uani 1 1 d .
H20A H 0.7915 -0.4806 0.0669 0.050 Uiso 1 1 calc R
C21 C 0.76355(19) -0.2876(3) 0.01930(15) 0.0359(8) Uani 1 1 d .
C22 C 0.85010(19) -0.2607(4) 0.02266(17) 0.0521(10) Uani 1 1 d .
H22A H 0.8804 -0.3517 0.0322 0.078 Uiso 1 1 calc R
H22B H 0.8753 -0.1909 0.0581 0.078 Uiso 1 1 calc R
H22C H 0.8506 -0.2222 -0.0201 0.078 Uiso 1 1 calc R
C23 C 0.55026(18) -0.1282(3) -0.04062(16) 0.0459(9) Uani 1 1 d .
H23A H 0.5025 -0.1697 -0.0332 0.069 Uiso 1 1 calc R
H23B H 0.5398 -0.1176 -0.0886 0.069 Uiso 1 1 calc R
H23C H 0.5619 -0.0332 -0.0192 0.069 Uiso 1 1 calc R
C24 C 0.6548(2) -0.5908(3) 0.07760(16) 0.0529(10) Uani 1 1 d .
H24A H 0.6047 -0.6348 0.0484 0.079 Uiso 1 1 calc R
H24B H 0.6492 -0.5696 0.1210 0.079 Uiso 1 1 calc R
H24C H 0.7000 -0.6578 0.0836 0.079 Uiso 1 1 calc R
C25 C 0.96744(18) 0.3558(3) 0.10736(15) 0.0310(8) Uani 1 1 d .
C26 C 0.96226(19) 0.4281(3) 0.16282(16) 0.0408(9) Uani 1 1 d .
H26A H 0.9169 0.4145 0.1773 0.049 Uiso 1 1 calc R
C27 C 1.0243(2) 0.5204(3) 0.19674(16) 0.0444(9) Uani 1 1 d .
H27A H 1.0217 0.5723 0.2345 0.053 Uiso 1 1 calc R
C28 C 1.08947(19) 0.5365(3) 0.17549(16) 0.0355(8) Uani 1 1 d .
C29 C 1.09043(18) 0.4615(3) 0.11982(15) 0.0361(8) Uani 1 1 d .
H29A H 1.1357 0.4732 0.1051 0.043 Uiso 1 1 calc R
C30 C 1.22909(19) 0.5635(3) 0.24932(14) 0.0328(8) Uani 1 1 d .
C31 C 1.22649(19) 0.4477(3) 0.29009(14) 0.0353(8) Uani 1 1 d .
H31A H 1.1759 0.4121 0.2907 0.042 Uiso 1 1 calc R
C32 C 1.2976(2) 0.3844(3) 0.32980(15) 0.0410(9) Uani 1 1 d .
H32A H 1.2956 0.3045 0.3572 0.049 Uiso 1 1 calc R
C33 C 1.3712(2) 0.4358(3) 0.32997(16) 0.0434(9) Uani 1 1 d .
H33A H 1.4198 0.3938 0.3584 0.052 Uiso 1 1 calc R
C34 C 1.3740(2) 0.5493(4) 0.28838(16) 0.0467(9) Uani 1 1 d .
H34A H 1.4247 0.5836 0.2876 0.056 Uiso 1 1 calc R
C35 C 1.3034(2) 0.6128(3) 0.24809(15) 0.0415(9) Uani 1 1 d .
H35A H 1.3056 0.6903 0.2195 0.050 Uiso 1 1 calc R
C36 C 1.14224(18) 0.7800(3) 0.20737(15) 0.0329(8) Uani 1 1 d .
C37 C 1.07620(19) 0.8417(3) 0.15936(15) 0.0411(9) Uani 1 1 d .
H37A H 1.0389 0.7813 0.1276 0.049 Uiso 1 1 calc R
C38 C 1.0635(2) 0.9891(4) 0.15679(17) 0.0513(10) Uani 1 1 d .
H38A H 1.0178 1.0290 0.1234 0.062 Uiso 1 1 calc R
C39 C 1.1167(2) 1.0787(4) 0.20234(18) 0.0511(10) Uani 1 1 d .
H39A H 1.1081 1.1802 0.2007 0.061 Uiso 1 1 calc R
C40 C 1.1824(2) 1.0192(4) 0.25028(17) 0.0489(10) Uani 1 1 d .
H40A H 1.2194 1.0802 0.2819 0.059 Uiso 1 1 calc R
C41 C 1.19545(19) 0.8719(3) 0.25302(15) 0.0415(9) Uani 1 1 d .
H41A H 1.2413 0.8329 0.2865 0.050 Uiso 1 1 calc R

loop_
_atom_site_aniso_label
_atom_site_aniso_U_11
_atom_site_aniso_U_22
_atom_site_aniso_U_33
_atom_site_aniso_U_23
_atom_site_aniso_U_13
_atom_site_aniso_U_12
B1 0.026(2) 0.040(2) 0.036(2) -0.0081(18) 0.0123(18) 0.0053(18)
N1 0.0334(16) 0.0403(16) 0.0446(17) -0.0008(13) 0.0130(14) -0.0068(14)
N2 0.0285(16) 0.0297(15) 0.0484(18) -0.0015(13) 0.0012(14) -0.0016(13)
C1 0.035(2) 0.0363(19) 0.0287(19) 0.0012(15) 0.0103(16) -0.0031(16)
C2 0.046(2) 0.051(2) 0.0280(19) -0.0028(17) 0.0131(17) -0.0087(18)
C3 0.042(2) 0.048(2) 0.037(2) -0.0003(17) 0.0163(18) -0.0125(17)
C4 0.0290(19) 0.0336(18) 0.0330(19) -0.0018(15) 0.0088(16) -0.0008(15)
C5 0.034(2) 0.0404(19) 0.0255(18) -0.0022(15) 0.0045(16) -0.0048(16)
C6 0.0321(19) 0.043(2) 0.035(2) 0.0018(16) 0.0142(16) -0.0088(16)
C7 0.0302(19) 0.0345(18) 0.0326(19) 0.0003(16) 0.0100(16) -0.0031(15)
C8 0.0307(19) 0.0369(19) 0.037(2) -0.0009(16) 0.0104(16) -0.0012(16)
C9 0.040(2) 0.043(2) 0.033(2) -0.0074(16) 0.0103(17) -0.0077(17)
C10 0.037(2) 0.047(2) 0.032(2) 0.0048(17) 0.0061(17) -0.0112(17)
C11 0.033(2) 0.0363(19) 0.046(2) 0.0045(17) 0.0095(18) -0.0024(16)
C12 0.0314(19) 0.040(2) 0.034(2) 0.0017(16) 0.0085(16) -0.0059(16)
C13 0.055(2) 0.046(2) 0.050(2) -0.0068(18) 0.0130(19) 0.0091(18)
C14 0.063(3) 0.062(2) 0.038(2) 0.0063(18) 0.003(2) -0.002(2)
C15 0.052(2) 0.045(2) 0.042(2) -0.0055(17) 0.0113(19) 0.0061(18)
C16 0.0272(19) 0.0338(18) 0.0324(18) -0.0038(15) 0.0063(16) -0.0022(15)
C17 0.034(2) 0.0331(18) 0.0266(18) -0.0072(15) 0.0062(16) -0.0021(16)
C18 0.0303(19) 0.041(2) 0.038(2) -0.0047(16) 0.0131(16) -0.0036(16)
C19 0.041(2) 0.0351(19) 0.0303(19) -0.0002(15) 0.0024(17) -0.0015(17)
C20 0.038(2) 0.041(2) 0.040(2) 0.0034(16) 0.0049(18) 0.0071(17)
C21 0.0287(19) 0.042(2) 0.0341(19) -0.0036(16) 0.0072(16) 0.0001(16)
C22 0.033(2) 0.056(2) 0.063(2) 0.0040(19) 0.0087(19) 0.0048(17)
C23 0.031(2) 0.041(2) 0.066(2) 0.0025(17) 0.0180(18) 0.0032(16)
C24 0.058(3) 0.049(2) 0.049(2) 0.0089(18) 0.013(2) 0.0028(19)
C25 0.0260(18) 0.0284(18) 0.037(2) 0.0009(15) 0.0078(16) -0.0003(15)
C26 0.031(2) 0.049(2) 0.045(2) -0.0065(18) 0.0156(17) -0.0082(17)
C27 0.040(2) 0.050(2) 0.043(2) -0.0108(17) 0.0146(19) -0.0075(18)
C28 0.029(2) 0.0319(18) 0.041(2) -0.0005(16) 0.0050(17) -0.0038(15)
C29 0.0270(19) 0.0362(19) 0.043(2) 0.0004(17) 0.0080(17) -0.0023(15)
C30 0.0304(19) 0.0287(18) 0.036(2) -0.0042(15) 0.0060(16) 0.0002(15)
C31 0.0298(19) 0.041(2) 0.0351(19) -0.0050(16) 0.0105(16) -0.0036(16)
C32 0.048(2) 0.0355(19) 0.035(2) 0.0000(15) 0.0090(18) 0.0003(18)
C33 0.038(2) 0.041(2) 0.042(2) -0.0045(17) 0.0022(18) 0.0007(18)
C34 0.036(2) 0.045(2) 0.055(2) -0.0071(19) 0.0091(19) -0.0033(17)
C35 0.037(2) 0.041(2) 0.045(2) 0.0014(16) 0.0120(18) -0.0033(17)
C36 0.0280(19) 0.0332(19) 0.038(2) 0.0022(15) 0.0108(16) -0.0005(15)
C37 0.036(2) 0.043(2) 0.042(2) -0.0004(17) 0.0097(18) 0.0053(17)
C38 0.049(2) 0.046(2) 0.055(2) 0.0116(19) 0.012(2) 0.0117(19)
C39 0.055(3) 0.035(2) 0.067(3) 0.007(2) 0.026(2) 0.002(2)
C40 0.050(2) 0.037(2) 0.057(2) -0.0068(18) 0.015(2) -0.0107(18)
C41 0.038(2) 0.036(2) 0.047(2) 0.0007(17) 0.0087(18) -0.0004(17)

loop_
_atom_type_symbol
_atom_type_description
_atom_type_scat_dispersion_real
_atom_type_scat_dispersion_imag
_atom_type_scat_source
C C 0.0033 0.0016 'International Tables Vol C Tables 4.2.6.8 and 6.1.1.4'
H H 0.0000 0.0000 'International Tables Vol C Tables 4.2.6.8 and 6.1.1.4'
N N 0.0061 0.0033 'International Tables Vol C Tables 4.2.6.8 and 6.1.1.4'
B B 0.0013 0.0007 'International Tables Vol C Tables 4.2.6.8 and 6.1.1.4'

loop_
_geom_angle_atom_site_label_1
_geom_angle_atom_site_label_2
_geom_angle_atom_site_label_3
_geom_angle
C1 B1 C7 119.3(3)
C1 B1 C16 119.7(3)
C7 B1 C16 120.9(3)
C25 N1 C29 117.4(3)
C36 N2 C30 123.2(2)
C36 N2 C28 119.0(2)
C30 N2 C28 117.4(2)
C6 C1 C2 116.0(3)
C6 C1 B1 121.7(3)
C2 C1 B1 122.3(3)
C3 C2 C1 122.2(3)
C3 C2 H2A 118.9
C1 C2 H2A 118.9
C2 C3 C4 120.1(3)
C2 C3 H3A 119.9
C4 C3 H3A 119.9
C5 C4 C3 118.8(3)
C5 C4 C25 121.4(3)
C3 C4 C25 119.8(3)
C4 C5 C6 120.7(3)
C4 C5 H5A 119.7
C6 C5 H5A 119.7
C5 C6 C1 122.2(3)
C5 C6 H6A 118.9
C1 C6 H6A 118.9
C8 C7 C12 117.3(3)
C8 C7 B1 121.2(3)
C12 C7 B1 121.4(3)
C9 C8 C7 120.1(3)
C9 C8 C15 119.3(3)
C7 C8 C15 120.6(3)
C10 C9 C8 122.8(3)
C10 C9 H9A 118.6
C8 C9 H9A 118.6
C9 C10 C11 117.3(3)
C9 C10 C14 121.9(3)
C11 C10 C14 120.8(3)
C10 C11 C12 122.6(3)
C10 C11 H11A 118.7
C12 C11 H11A 118.7
C11 C12 C7 119.8(3)
C11 C12 C13 118.2(3)
C7 C12 C13 121.9(3)
C12 C13 H13A 109.5
C12 C13 H13B 109.5
H13A C13 H13B 109.5
C12 C13 H13C 109.5
H13A C13 H13C 109.5
H13B C13 H13C 109.5
C10 C14 H14A 109.5
C10 C14 H14B 109.5
H14A C14 H14B 109.5
C10 C14 H14C 109.5
H14A C14 H14C 109.5
H14B C14 H14C 109.5
C8 C15 H15A 109.5
C8 C15 H15B 109.5
H15A C15 H15B 109.5
C8 C15 H15C 109.5
H15A C15 H15C 109.5
H15B C15 H15C 109.5
C17 C16 C21 117.1(3)
C17 C16 B1 121.4(3)
C21 C16 B1 121.5(3)
C18 C17 C16 120.8(3)
C18 C17 C23 117.5(3)
C16 C17 C23 121.6(3)
C17 C18 C19 122.3(3)
C17 C18 H18A 118.8
C19 C18 H18A 118.8
C18 C19 C20 117.0(3)
C18 C19 C24 121.1(3)
C20 C19 C24 121.9(3)
C19 C20 C21 122.3(3)
C19 C20 H20A 118.9
C21 C20 H20A 118.9
C20 C21 C16 120.5(3)
C20 C21 C22 117.0(3)
C16 C21 C22 122.5(3)
C21 C22 H22A 109.5
C21 C22 H22B 109.5
H22A C22 H22B 109.5
C21 C22 H22C 109.5
H22A C22 H22C 109.5
H22B C22 H22C 109.5
C17 C23 H23A 109.5
C17 C23 H23B 109.5
H23A C23 H23B 109.5
C17 C23 H23C 109.5
H23A C23 H23C 109.5
H23B C23 H23C 109.5
C19 C24 H24A 109.5
C19 C24 H24B 109.5
H24A C24 H24B 109.5
C19 C24 H24C 109.5
H24A C24 H24C 109.5
H24B C24 H24C 109.5
N1 C25 C26 122.4(3)
N1 C25 C4 116.5(3)
C26 C25 C4 121.1(3)
C27 C26 C25 118.7(3)
C27 C26 H26A 120.6
C25 C26 H26A 120.6
C28 C27 C26 119.5(3)
C28 C27 H27A 120.3
C26 C27 H27A 120.3
C27 C28 C29 118.6(3)
C27 C28 N2 121.9(3)
C29 C28 N2 119.6(3)
N1 C29 C28 123.3(3)
N1 C29 H29A 118.4
C28 C29 H29A 118.4
C35 C30 C31 119.4(3)
C35 C30 N2 120.8(3)
C31 C30 N2 119.8(3)
C32 C31 C30 119.9(3)
C32 C31 H31A 120.0
C30 C31 H31A 120.0
C33 C32 C31 120.7(3)
C33 C32 H32A 119.7
C31 C32 H32A 119.7
C32 C33 C34 119.6(3)
C32 C33 H33A 120.2
C34 C33 H33A 120.2
C35 C34 C33 120.3(3)
C35 C34 H34A 119.8
C33 C34 H34A 119.8
C34 C35 C30 120.1(3)
C34 C35 H35A 120.0
C30 C35 H35A 120.0
C37 C36 C41 117.7(3)
C37 C36 N2 121.0(3)
C41 C36 N2 121.4(3)
C38 C37 C36 121.3(3)
C38 C37 H37A 119.3
C36 C37 H37A 119.3
C39 C38 C37 120.3(3)
C39 C38 H38A 119.8
C37 C38 H38A 119.8
C40 C39 C38 119.0(3)
C40 C39 H39A 120.5
C38 C39 H39A 120.5
C39 C40 C41 120.9(3)
C39 C40 H40A 119.6
C41 C40 H40A 119.6
C40 C41 C36 120.8(3)
C40 C41 H41A 119.6
C36 C41 H41A 119.6

loop_
_geom_bond_atom_site_label_1
_geom_bond_atom_site_label_2
_geom_bond_distance
B1 C1 1.551(4)
B1 C7 1.568(4)
B1 C16 1.570(5)
N1 C25 1.344(4)
N1 C29 1.347(3)
N2 C36 1.409(4)
N2 C30 1.429(3)
N2 C28 1.429(4)
C1 C6 1.399(4)
C1 C2 1.402(4)
C2 C3 1.388(4)
C2 H2A 0.9500
C3 C4 1.394(4)
C3 H3A 0.9500
C4 C5 1.379(4)
C4 C25 1.488(4)
C5 C6 1.386(4)
C5 H5A 0.9500
C6 H6A 0.9500
C7 C8 1.419(4)
C7 C12 1.421(4)
C8 C9 1.385(4)
C8 C15 1.507(4)
C9 C10 1.379(4)
C9 H9A 0.9500
C10 C11 1.384(4)
C10 C14 1.511(4)
C11 C12 1.389(4)
C11 H11A 0.9500
C12 C13 1.515(4)
C13 H13A 0.9800
C13 H13B 0.9800
C13 H13C 0.9800
C14 H14A 0.9800
C14 H14B 0.9800
C14 H14C 0.9800
C15 H15A 0.9800
C15 H15B 0.9800
C15 H15C 0.9800
C16 C17 1.410(4)
C16 C21 1.414(4)
C17 C18 1.389(4)
C17 C23 1.514(4)
C18 C19 1.389(4)
C18 H18A 0.9500
C19 C20 1.390(4)
C19 C24 1.504(4)
C20 C21 1.394(4)
C20 H20A 0.9500
C21 C22 1.515(4)
C22 H22A 0.9800
C22 H22B 0.9800
C22 H22C 0.9800
C23 H23A 0.9800
C23 H23B 0.9800
C23 H23C 0.9800
C24 H24A 0.9800
C24 H24B 0.9800
C24 H24C 0.9800
C25 C26 1.385(4)
C26 C27 1.383(4)
C26 H26A 0.9500
C27 C28 1.368(4)
C27 H27A 0.9500
C28 C29 1.378(4)
C29 H29A 0.9500
C30 C35 1.387(4)
C30 C31 1.389(4)
C31 C32 1.382(4)
C31 H31A 0.9500
C32 C33 1.372(4)
C32 H32A 0.9500
C33 C34 1.385(4)
C33 H33A 0.9500
C34 C35 1.381(4)
C34 H34A 0.9500
C35 H35A 0.9500
C36 C37 1.387(4)
C36 C41 1.391(4)
C37 C38 1.381(4)
C37 H37A 0.9500
C38 C39 1.377(4)
C38 H38A 0.9500
C39 C40 1.375(4)
C39 H39A 0.9500
C40 C41 1.380(4)
C40 H40A 0.9500
C41 H41A 0.9500
